data_2224191
loop_
_publ_author_name
'Tabatabaee, Masoumeh'
'Masoodpour, Leila'
'Gassemzadeh, Mitra'
'Hakimi, Fatemeh'

_publ_section_title
;
 <i>N</i>,<i>N</i>'-(4-Chlorobenzylidene)dipyrimidin-2-amine
;
_journal_coeditor_code EZ2187
_journal_issue 12
_journal_name_full 'Acta Crystallographica Section E'
_journal_page_first o2979
_journal_paper_doi 10.1107/S1600536809045243
_journal_volume 65
_journal_year 2009
_chemical_formula_iupac 'C15 H13 Cl N6'
_chemical_formula_moiety 'C15 H13 Cl N6'
_chemical_formula_sum 'C15 H13 Cl N6'
_chemical_formula_weight 312.76
_chemical_name_systematic
;
<i>N</i>,<i>N</i>'-(4-Chlorobenzylidene)dipyrimidin-2-amine
;
_space_group_IT_number 14
_symmetry_cell_setting monoclinic
_symmetry_space_group_name_Hall '-P 2yn'
_symmetry_space_group_name_H-M 'P 1 21/n 1'
_atom_sites_solution_hydrogens mixed
_atom_sites_solution_primary direct
_atom_sites_solution_secondary difmap
_audit_creation_method SHELXL-97
_cell_angle_alpha 90.00
_cell_angle_beta 100.331(3)
_cell_angle_gamma 90.00
_cell_formula_units_Z 4
_cell_length_a 9.6030(14)
_cell_length_b 10.5706(15)
_cell_length_c 14.792(2)
_cell_measurement_reflns_used 697
_cell_measurement_temperature 120(2)
_cell_measurement_theta_max 30
_cell_measurement_theta_min 3
_cell_volume 1477.2(4)
_computing_cell_refinement 'SAINT-Plus (Bruker, 1998)'
_computing_data_collection 'SMART (Bruker, 1998)'
_computing_data_reduction 'SAINT-Plus (Bruker, 1998)'
_computing_molecular_graphics 'SHELXTL (Sheldrick, 2008)'
_computing_publication_material 'SHELXTL (Sheldrick, 2008)'
_computing_structure_refinement 'SHELXTL (Sheldrick, 2008)'
_computing_structure_solution 'SHELXTL (Sheldrick, 2008)'
_diffrn_ambient_temperature 120(2)
_diffrn_measured_fraction_theta_full 1.000
_diffrn_measured_fraction_theta_max 1.000
_diffrn_measurement_device_type 'Bruker SMART 1000 CCD area-detector'
_diffrn_measurement_method \w
_diffrn_radiation_monochromator graphite
_diffrn_radiation_source 'fine-focus sealed tube'
_diffrn_radiation_type MoK\a
_diffrn_radiation_wavelength 0.71073
_diffrn_reflns_av_R_equivalents 0.0629
_diffrn_reflns_av_sigmaI/netI 0.0619
_diffrn_reflns_limit_h_max 13
_diffrn_reflns_limit_h_min -13
_diffrn_reflns_limit_k_max 14
_diffrn_reflns_limit_k_min -14
_diffrn_reflns_limit_l_max 20
_diffrn_reflns_limit_l_min -20
_diffrn_reflns_number 15899
_diffrn_reflns_theta_full 29.00
_diffrn_reflns_theta_max 29.00
_diffrn_reflns_theta_min 2.35
_exptl_absorpt_coefficient_mu 0.264
_exptl_absorpt_correction_T_max 0.964
_exptl_absorpt_correction_T_min 0.950
_exptl_absorpt_correction_type multi-scan
_exptl_absorpt_process_details '(SADABS; Sheldrick, 1998)'
_exptl_crystal_colour colorless
_exptl_crystal_density_diffrn 1.406
_exptl_crystal_density_method 'not measured'
_exptl_crystal_description prism
_exptl_crystal_F_000 648
_exptl_crystal_size_max 0.17
_exptl_crystal_size_mid 0.15
_exptl_crystal_size_min 0.14
_refine_diff_density_max 0.553
_refine_diff_density_min -0.281
_refine_ls_extinction_method none
_refine_ls_goodness_of_fit_ref 1.006
_refine_ls_hydrogen_treatment mixed
_refine_ls_matrix_type full
_refine_ls_number_parameters 207
_refine_ls_number_reflns 3924
_refine_ls_number_restraints 0
_refine_ls_restrained_S_all 1.006
_refine_ls_R_factor_all 0.1065
_refine_ls_R_factor_gt 0.0606
_refine_ls_shift/su_max 0.001
_refine_ls_shift/su_mean 0.000
_refine_ls_structure_factor_coef Fsqd
_refine_ls_weighting_details 'calc w=1/[\s^2^(Fo^2^)+(0.061P)^2^+1.85P] where P=(Fo^2^+2Fc^2^)/3'
_refine_ls_weighting_scheme calc
_refine_ls_wR_factor_gt 0.1329
_refine_ls_wR_factor_ref 0.1627
_reflns_number_gt 2429
_reflns_number_total 3924
_reflns_threshold_expression I>2\s(I)
_cod_data_source_file ez2187.cif
_cod_data_source_block I
_cod_original_sg_symbol_H-M 'P 21/n'
_cod_database_code 2224191
_cod_database_fobs_code 2224191

loop_
_symmetry_equiv_pos_as_xyz
'x, y, z'
'-x+1/2, y+1/2, -z+1/2'
'-x, -y, -z'
'x-1/2, -y-1/2, z-1/2'

loop_
_atom_site_type_symbol
_atom_site_label
_atom_site_fract_x
_atom_site_fract_y
_atom_site_fract_z
_atom_site_U_iso_or_equiv
_atom_site_adp_type
_atom_site_calc_flag
_atom_site_refinement_flags
_atom_site_occupancy
_atom_site_disorder_assembly
_atom_site_disorder_group
Cl Cl1 -0.02192(8) 0.53784(7) 0.18886(5) 0.0355(2) Uani d . 1 . .
N N1 0.3768(2) 0.1522(2) 0.49990(15) 0.0255(5) Uani d . 1 . .
H H1N 0.372(3) 0.073(3) 0.4970(19) 0.026(7) Uiso d . 1 . .
N N2 0.5083(2) 0.3334(2) 0.53797(15) 0.0288(5) Uani d . 1 . .
N N3 0.6177(2) 0.13385(19) 0.51466(14) 0.0252(5) Uani d . 1 . .
N N4 0.1456(2) 0.1274(2) 0.53239(15) 0.0271(5) Uani d . 1 . .
H H4N 0.100(3) 0.085(3) 0.490(2) 0.026(7) Uiso d . 1 . .
N N5 0.1916(2) 0.1776(2) 0.68744(15) 0.0297(5) Uani d . 1 . .
N N6 0.0426(2) 0.0032(2) 0.62930(15) 0.0324(5) Uani d . 1 . .
C C1 0.2469(3) 0.2170(2) 0.51066(17) 0.0236(5) Uani d . 1 . .
H H1A 0.2701 0.2771 0.5635 0.028 Uiso calc R 1 . .
C C2 0.1814(3) 0.2927(2) 0.42613(17) 0.0231(5) Uani d . 1 . .
C C3 0.2361(3) 0.2959(2) 0.34541(18) 0.0281(6) Uani d . 1 . .
H H3A 0.3172 0.2468 0.3403 0.034 Uiso calc R 1 . .
C C4 0.1729(3) 0.3708(3) 0.27187(17) 0.0305(6) Uani d . 1 . .
H H4A 0.2106 0.3727 0.2168 0.037 Uiso calc R 1 . .
C C5 0.0551(3) 0.4423(2) 0.27932(17) 0.0257(5) Uani d . 1 . .
C C6 -0.0013(3) 0.4405(2) 0.35850(18) 0.0274(5) Uani d . 1 . .
H H6A -0.0824 0.4898 0.3633 0.033 Uiso calc R 1 . .
C C7 0.0623(3) 0.3653(2) 0.43127(17) 0.0263(5) Uani d . 1 . .
H H7A 0.0235 0.3635 0.4860 0.032 Uiso calc R 1 . .
C C8 0.5041(3) 0.2088(2) 0.51871(16) 0.0227(5) Uani d . 1 . .
C C9 0.6373(3) 0.3841(3) 0.5586(2) 0.0346(6) Uani d . 1 . .
H H9A 0.6452 0.4713 0.5741 0.041 Uiso calc R 1 . .
C C10 0.7596(3) 0.3161(3) 0.5585(2) 0.0353(7) Uani d . 1 . .
H H10A 0.8505 0.3537 0.5745 0.042 Uiso calc R 1 . .
C C11 0.7431(3) 0.1905(3) 0.53381(18) 0.0295(6) Uani d . 1 . .
H H11A 0.8254 0.1421 0.5303 0.035 Uiso calc R 1 . .
C C12 0.1273(3) 0.1023(3) 0.61980(17) 0.0266(5) Uani d . 1 . .
C C13 0.1706(3) 0.1484(3) 0.77168(19) 0.0346(6) Uani d . 1 . .
H H13A 0.2127 0.2005 0.8215 0.041 Uiso calc R 1 . .
C C14 0.0906(3) 0.0461(3) 0.7899(2) 0.0406(7) Uani d . 1 . .
H H14A 0.0802 0.0247 0.8507 0.049 Uiso calc R 1 . .
C C15 0.0269(3) -0.0232(3) 0.7149(2) 0.0406(7) Uani d . 1 . .
H H15A -0.0309 -0.0929 0.7247 0.049 Uiso calc R 1 . .

loop_
_atom_site_aniso_label
_atom_site_aniso_U_11
_atom_site_aniso_U_22
_atom_site_aniso_U_33
_atom_site_aniso_U_12
_atom_site_aniso_U_13
_atom_site_aniso_U_23
Cl1 0.0406(4) 0.0320(4) 0.0312(4) 0.0008(3) -0.0014(3) 0.0066(3)
N1 0.0227(11) 0.0213(11) 0.0316(12) -0.0002(9) 0.0021(9) 0.0004(9)
N2 0.0303(12) 0.0236(11) 0.0335(12) -0.0039(9) 0.0081(9) -0.0030(9)
N3 0.0245(11) 0.0236(11) 0.0263(11) -0.0021(9) 0.0016(8) -0.0015(9)
N4 0.0272(11) 0.0300(12) 0.0229(11) -0.0074(9) 0.0016(9) -0.0006(9)
N5 0.0288(12) 0.0333(12) 0.0267(11) -0.0018(10) 0.0043(9) -0.0002(9)
N6 0.0310(12) 0.0394(13) 0.0256(11) -0.0081(10) 0.0021(9) 0.0041(10)
C1 0.0227(12) 0.0234(12) 0.0238(12) -0.0010(10) 0.0021(9) -0.0017(10)
C2 0.0237(12) 0.0221(12) 0.0235(12) -0.0048(10) 0.0042(9) 0.0003(10)
C3 0.0300(14) 0.0268(13) 0.0287(13) 0.0029(11) 0.0082(11) -0.0007(11)
C4 0.0366(15) 0.0345(15) 0.0220(12) -0.0018(12) 0.0098(11) -0.0007(11)
C5 0.0288(13) 0.0235(12) 0.0230(12) -0.0030(10) -0.0001(10) -0.0001(10)
C6 0.0238(12) 0.0273(13) 0.0300(13) 0.0005(10) 0.0023(10) -0.0025(10)
C7 0.0246(13) 0.0306(13) 0.0245(12) -0.0010(11) 0.0065(10) -0.0003(10)
C8 0.0261(13) 0.0221(12) 0.0199(12) -0.0036(10) 0.0039(10) 0.0014(10)
C9 0.0353(15) 0.0254(13) 0.0458(16) -0.0095(12) 0.0147(13) -0.0094(12)
C10 0.0306(14) 0.0339(15) 0.0437(16) -0.0109(12) 0.0128(12) -0.0118(13)
C11 0.0267(13) 0.0306(14) 0.0316(14) -0.0019(11) 0.0065(11) -0.0009(11)
C12 0.0225(12) 0.0311(14) 0.0256(13) 0.0013(11) 0.0028(10) 0.0023(11)
C13 0.0317(15) 0.0410(16) 0.0291(14) 0.0026(12) 0.0004(11) -0.0044(12)
C14 0.0368(16) 0.059(2) 0.0258(14) -0.0061(15) 0.0058(12) 0.0057(14)
C15 0.0346(16) 0.0541(19) 0.0330(15) -0.0126(14) 0.0059(12) 0.0119(14)

loop_
_atom_type_symbol
_atom_type_description
_atom_type_scat_dispersion_real
_atom_type_scat_dispersion_imag
_atom_type_scat_source
C C 0.0033 0.0016 'International Tables Vol C Tables 4.2.6.8 and 6.1.1.4'
H H 0.0000 0.0000 'International Tables Vol C Tables 4.2.6.8 and 6.1.1.4'
N N 0.0061 0.0033 'International Tables Vol C Tables 4.2.6.8 and 6.1.1.4'
Cl Cl 0.1484 0.1585 'International Tables Vol C Tables 4.2.6.8 and 6.1.1.4'

loop_
_geom_angle_atom_site_label_1
_geom_angle_atom_site_label_2
_geom_angle_atom_site_label_3
_geom_angle_site_symmetry_1
_geom_angle_site_symmetry_3
_geom_angle
_geom_angle_publ_flag
C8 N1 C1 . . 122.2(2) ?
C8 N1 H1N . . 120(2) ?
C1 N1 H1N . . 116(2) ?
C9 N2 C8 . . 115.6(2) ?
C11 N3 C8 . . 115.6(2) ?
C12 N4 C1 . . 123.3(2) ?
C12 N4 H4N . . 118(2) ?
C1 N4 H4N . . 119(2) ?
C13 N5 C12 . . 115.7(2) ?
C15 N6 C12 . . 115.8(2) ?
N4 C1 N1 . . 110.0(2) ?
N4 C1 C2 . . 109.5(2) ?
N1 C1 C2 . . 113.2(2) ?
N4 C1 H1A . . 108.0 ?
N1 C1 H1A . . 108.0 ?
C2 C1 H1A . . 108.0 ?
C3 C2 C7 . . 118.4(2) ?
C3 C2 C1 . . 123.7(2) ?
C7 C2 C1 . . 117.9(2) ?
C2 C3 C4 . . 120.4(2) ?
C2 C3 H3A . . 119.8 ?
C4 C3 H3A . . 119.8 ?
C5 C4 C3 . . 119.8(2) ?
C5 C4 H4A . . 120.1 ?
C3 C4 H4A . . 120.1 ?
C6 C5 C4 . . 120.9(2) ?
C6 C5 Cl1 . . 119.1(2) ?
C4 C5 Cl1 . . 120.0(2) ?
C5 C6 C7 . . 118.8(2) ?
C5 C6 H6A . . 120.6 ?
C7 C6 H6A . . 120.6 ?
C6 C7 C2 . . 121.7(2) ?
C6 C7 H7A . . 119.2 ?
C2 C7 H7A . . 119.2 ?
N1 C8 N2 . . 118.0(2) ?
N1 C8 N3 . . 116.1(2) ?
N2 C8 N3 . . 125.9(2) ?
N2 C9 C10 . . 123.2(3) ?
N2 C9 H9A . . 118.4 ?
C10 C9 H9A . . 118.4 ?
C9 C10 C11 . . 116.5(3) ?
C9 C10 H10A . . 121.8 ?
C11 C10 H10A . . 121.8 ?
N3 C11 C10 . . 123.1(3) ?
N3 C11 H11A . . 118.4 ?
C10 C11 H11A . . 118.4 ?
N5 C12 N6 . . 126.1(2) ?
N5 C12 N4 . . 118.2(2) ?
N6 C12 N4 . . 115.7(2) ?
N5 C13 C14 . . 123.1(3) ?
N5 C13 H13A . . 118.5 ?
C14 C13 H13A . . 118.5 ?
C15 C14 C13 . . 116.2(3) ?
C15 C14 H14A . . 121.9 ?
C13 C14 H14A . . 121.9 ?
N6 C15 C14 . . 123.0(3) ?
N6 C15 H15A . . 118.5 ?
C14 C15 H15A . . 118.5 ?

loop_
_geom_bond_atom_site_label_1
_geom_bond_atom_site_label_2
_geom_bond_site_symmetry_2
_geom_bond_distance
_geom_bond_publ_flag
Cl1 C5 . 1.732(3) ?
N1 C8 . 1.345(3) ?
N1 C1 . 1.456(3) ?
N1 H1N . 0.84(3) ?
N2 C9 . 1.334(3) ?
N2 C8 . 1.347(3) ?
N3 C11 . 1.329(3) ?
N3 C8 . 1.358(3) ?
N4 C12 . 1.362(3) ?
N4 C1 . 1.435(3) ?
N4 H4N . 0.83(3) ?
N5 C13 . 1.334(4) ?
N5 C12 . 1.339(3) ?
N6 C15 . 1.331(4) ?
N6 C12 . 1.349(3) ?
C1 C2 . 1.523(3) ?
C1 H1A . 1.0000 ?
C2 C3 . 1.389(3) ?
C2 C7 . 1.390(3) ?
C3 C4 . 1.394(4) ?
C3 H3A . 0.9500 ?
C4 C5 . 1.381(4) ?
C4 H4A . 0.9500 ?
C5 C6 . 1.376(4) ?
C6 C7 . 1.388(4) ?
C6 H6A . 0.9500 ?
C7 H7A . 0.9500 ?
C9 C10 . 1.377(4) ?
C9 H9A . 0.9500 ?
C10 C11 . 1.378(4) ?
C10 H10A . 0.9500 ?
C11 H11A . 0.9500 ?
C13 C14 . 1.381(4) ?
C13 H13A . 0.9500 ?
C14 C15 . 1.378(4) ?
C14 H14A . 0.9500 ?
C15 H15A . 0.9500 ?

loop_
_geom_hbond_atom_site_label_D
_geom_hbond_atom_site_label_H
_geom_hbond_atom_site_label_A
_geom_hbond_site_symmetry_A
_geom_hbond_distance_DH
_geom_hbond_distance_HA
_geom_hbond_distance_DA
_geom_hbond_angle_DHA
N1 H1N N3 3_656 0.84(3) 2.20(3) 3.033(3) 174(3)
N4 H4N N6 3_556 0.83(3) 2.24(3) 3.057(3) 172(3)

loop_
_geom_torsion_atom_site_label_1
_geom_torsion_atom_site_label_2
_geom_torsion_atom_site_label_3
_geom_torsion_atom_site_label_4
_geom_torsion_site_symmetry_1
_geom_torsion_site_symmetry_2
_geom_torsion_site_symmetry_3
_geom_torsion_site_symmetry_4
_geom_torsion
_geom_torsion_publ_flag
C12 N4 C1 N1 . . . . 96.1(3) ?
C12 N4 C1 C2 . . . . -139.0(2) ?
C8 N1 C1 N4 . . . . -150.6(2) ?
C8 N1 C1 C2 . . . . 86.6(3) ?
N4 C1 C2 C3 . . . . -120.7(3) ?
N1 C1 C2 C3 . . . . 2.5(3) ?
N4 C1 C2 C7 . . . . 61.2(3) ?
N1 C1 C2 C7 . . . . -175.7(2) ?
C7 C2 C3 C4 . . . . 0.3(4) ?
C1 C2 C3 C4 . . . . -177.9(2) ?
C2 C3 C4 C5 . . . . 0.0(4) ?
C3 C4 C5 C6 . . . . -0.2(4) ?
C3 C4 C5 Cl1 . . . . 178.8(2) ?
C4 C5 C6 C7 . . . . 0.1(4) ?
Cl1 C5 C6 C7 . . . . -179.0(2) ?
C5 C6 C7 C2 . . . . 0.3(4) ?
C3 C2 C7 C6 . . . . -0.4(4) ?
C1 C2 C7 C6 . . . . 177.8(2) ?
C1 N1 C8 N2 . . . . -7.6(3) ?
C1 N1 C8 N3 . . . . 173.6(2) ?
C9 N2 C8 N1 . . . . 178.2(2) ?
C9 N2 C8 N3 . . . . -3.1(4) ?
C11 N3 C8 N1 . . . . -179.7(2) ?
C11 N3 C8 N2 . . . . 1.6(4) ?
C8 N2 C9 C10 . . . . 1.5(4) ?
N2 C9 C10 C11 . . . . 1.2(4) ?
C8 N3 C11 C10 . . . . 1.5(4) ?
C9 C10 C11 N3 . . . . -2.8(4) ?
C13 N5 C12 N6 . . . . 1.4(4) ?
C13 N5 C12 N4 . . . . -179.7(2) ?
C15 N6 C12 N5 . . . . -2.5(4) ?
C15 N6 C12 N4 . . . . 178.6(3) ?
C1 N4 C12 N5 . . . . 10.1(4) ?
C1 N4 C12 N6 . . . . -170.9(2) ?
C12 N5 C13 C14 . . . . 1.4(4) ?
N5 C13 C14 C15 . . . . -2.8(5) ?
C12 N6 C15 C14 . . . . 0.8(5) ?
C13 C14 C15 N6 . . . . 1.6(5) ?

loop_
_cod_related_entry_id
_cod_related_entry_database
_cod_related_entry_code
1 ChemSpider 24743724
